data_2107495
loop_
_publ_author_name
'Cvetkovski, Aleksandar'
'Bertolasi, Valerio'
'Ferretti, Valeria'

_publ_section_title
;
 Supramolecular hydrogen-bonding patterns of co-crystals containing the
 active pharmaceutical ingredient (API) phloroglucinol and
 <i>N</i>-heterocycles
;
_journal_issue 3
_journal_name_full 'Acta Crystallographica Section B'
_journal_page_first 326
_journal_page_last 334
_journal_paper_doi 10.1107/S2052520616004406
_journal_volume 72
_journal_year 2016
_chemical_formula_moiety 'C6 H6 O3, 2(C5 H5 N O)'
_chemical_formula_sum 'C16 H16 N2 O5'
_chemical_formula_weight 316.31
_chemical_name_systematic
;
phloroglucinol bis(2-hydroxy-pyridine)
;
_space_group_IT_number 14
_symmetry_cell_setting monoclinic
_symmetry_space_group_name_Hall '-P 2ybc'
_symmetry_space_group_name_H-M 'P 1 21/c 1'
_atom_sites_solution_hydrogens geom
_atom_sites_solution_primary direct
_atom_sites_solution_secondary difmap
_audit_creation_method SHELXL-2014/7
_cell_angle_alpha 90.00
_cell_angle_beta 117.679(2)
_cell_angle_gamma 90.00
_cell_formula_units_Z 4
_cell_length_a 7.7275(3)
_cell_length_b 19.8281(10)
_cell_length_c 11.3080(6)
_cell_measurement_reflns_used 4785
_cell_measurement_temperature 295
_cell_measurement_theta_max 25.
_cell_measurement_theta_min 2.
_cell_volume 1534.35(13)
_computing_cell_refinement 'DENZO-SMN (Otwinowski & Minor, 1997)'
_computing_data_collection 'Kappa CCD server software (Nonius, 1997)'
_computing_data_reduction 'DENZO-SMN (Otwinowski & Minor, 1997)'
_computing_molecular_graphics 'ORTEPIII (Burnett & Johnson, 1996)'
_computing_publication_material
;
SHELXL-2014/7 (Sheldrick, 2014); WINGX (Farrugia, 1999)
;
_computing_structure_refinement 'SHELXL-2014/7 (Sheldrick, 2014)'
_computing_structure_solution 'SIR97 (Altomare et al.,1999)'
_diffrn_ambient_temperature 295
_diffrn_measured_fraction_theta_full 0.997
_diffrn_measured_fraction_theta_max 0.997
_diffrn_measurement_device_type 'Nonius Kappa CCD'
_diffrn_measurement_method '\f scans and \w scans'
_diffrn_radiation_monochromator graphite
_diffrn_radiation_source 'fine-focus sealed tube'
_diffrn_radiation_type MoK\a
_diffrn_radiation_wavelength 0.71073
_diffrn_reflns_av_R_equivalents 0.0792
_diffrn_reflns_av_sigmaI/netI 0.1359
_diffrn_reflns_limit_h_max 9
_diffrn_reflns_limit_h_min -9
_diffrn_reflns_limit_k_max 23
_diffrn_reflns_limit_k_min -21
_diffrn_reflns_limit_l_max 13
_diffrn_reflns_limit_l_min -13
_diffrn_reflns_number 4785
_diffrn_reflns_theta_full 25.00
_diffrn_reflns_theta_max 25.00
_diffrn_reflns_theta_min 2.89
_exptl_absorpt_coefficient_mu 0.103
_exptl_absorpt_correction_type none
_exptl_crystal_colour colourless
_exptl_crystal_density_diffrn 1.369
_exptl_crystal_density_method 'not measured'
_exptl_crystal_description prismatic
_exptl_crystal_F_000 664
_exptl_crystal_size_max 0.28
_exptl_crystal_size_mid 0.20
_exptl_crystal_size_min 0.11
_refine_diff_density_max 0.272
_refine_diff_density_min -0.293
_refine_ls_extinction_method none
_refine_ls_goodness_of_fit_ref 1.054
_refine_ls_hydrogen_treatment mixed
_refine_ls_matrix_type full
_refine_ls_number_parameters 232
_refine_ls_number_reflns 2693
_refine_ls_number_restraints 3
_refine_ls_restrained_S_all 1.056
_refine_ls_R_factor_all 0.1767
_refine_ls_R_factor_gt 0.0593
_refine_ls_shift/su_max 0.001
_refine_ls_shift/su_mean 0.000
_refine_ls_structure_factor_coef Fsqd
_refine_ls_weighting_details 'calc w=1/[\s^2^(Fo^2^)+(0.0789P)^2^+0.0425P] where P=(Fo^2^+2Fc^2^)/3'
_refine_ls_weighting_scheme calc
_refine_ls_wR_factor_gt 0.1331
_refine_ls_wR_factor_ref 0.1905
_reflns_number_gt 1170
_reflns_number_total 2693
_reflns_threshold_expression I>2sigma(I)
_cod_data_source_file ao5010sup1.cif
_cod_data_source_block comp4
_cod_depositor_comments 'Adding full bibliography for 2107492--2107496.cif.'
_cod_original_sg_symbol_H-M 'P 21/c'
_cod_database_code 2107495
_cod_database_fobs_code 2107495

loop_
_symmetry_equiv_pos_as_xyz
'x, y, z'
'-x, y+1/2, -z+1/2'
'-x, -y, -z'
'x, -y-1/2, z-1/2'

loop_
_atom_site_type_symbol
_atom_site_label
_atom_site_fract_x
_atom_site_fract_y
_atom_site_fract_z
_atom_site_U_iso_or_equiv
_atom_site_adp_type
_atom_site_calc_flag
_atom_site_refinement_flags
_atom_site_occupancy
_atom_site_symmetry_multiplicity
O O1 -0.0061(4) 0.17925(18) -0.1301(4) 0.0549(9) Uani d D 1 1
O O2 0.4644(4) 0.13677(17) -0.2866(3) 0.0526(9) Uani d D 1 1
O O3 0.6118(4) 0.28927(17) 0.0640(3) 0.0555(9) Uani d D 1 1
O O4 -0.1817(4) 0.07418(17) -0.3138(3) 0.0526(9) Uani d . 1 1
O O5 0.2712(4) 0.02526(17) -0.4014(3) 0.0584(10) Uani d . 1 1
N N1 -0.2678(5) -0.0361(2) -0.3541(4) 0.0493(10) Uani d . 1 1
H H1N -0.2749 -0.0317 -0.4354 0.059 Uiso calc R 1 1
N N2 0.1910(5) -0.0855(2) -0.4308(4) 0.0469(10) Uani d . 1 1
H H2N 0.1840 -0.0829 -0.5124 0.056 Uiso calc R 1 1
C C1 0.1720(6) 0.1892(2) -0.1258(4) 0.0380(11) Uani d . 1 1
C C2 0.2250(6) 0.1558(2) -0.2116(5) 0.0395(11) Uani d . 1 1
C C3 0.4063(6) 0.1678(2) -0.2018(4) 0.0392(11) Uani d . 1 1
C C4 0.5350(7) 0.2127(2) -0.1104(4) 0.0438(12) Uani d . 1 1
C C5 0.4791(6) 0.2453(2) -0.0262(4) 0.0400(11) Uani d . 1 1
C C6 0.2982(6) 0.2347(2) -0.0313(4) 0.0402(11) Uani d . 1 1
C C7 -0.2205(5) 0.0188(3) -0.2741(5) 0.0435(12) Uani d . 1 1
C C8 -0.2189(6) 0.0088(3) -0.1492(5) 0.0561(14) Uani d . 1 1
H H8 -0.1920 0.0448 -0.0905 0.067 Uiso calc R 1 1
C C9 -0.2564(7) -0.0527(4) -0.1154(5) 0.0687(16) Uani d . 1 1
H H9 -0.2530 -0.0587 -0.0328 0.082 Uiso calc R 1 1
C C10 -0.2996(7) -0.1072(3) -0.2008(6) 0.0697(16) Uani d . 1 1
H H10 -0.3242 -0.1496 -0.1767 0.084 Uiso calc R 1 1
C C11 -0.3050(7) -0.0970(3) -0.3184(6) 0.0625(15) Uani d . 1 1
H H11 -0.3351 -0.1329 -0.3777 0.075 Uiso calc R 1 1
C C12 0.2389(6) -0.0292(3) -0.3552(5) 0.0449(12) Uani d . 1 1
C C13 0.2487(7) -0.0369(3) -0.2291(5) 0.0573(13) Uani d . 1 1
H H13 0.2789 0.0001 -0.1724 0.069 Uiso calc R 1 1
C C14 0.2150(7) -0.0970(3) -0.1891(6) 0.0674(15) Uani d . 1 1
H H14 0.2263 -0.1011 -0.1038 0.081 Uiso calc R 1 1
C C15 0.1642(7) -0.1528(3) -0.2710(6) 0.0678(16) Uani d . 1 1
H H15 0.1386 -0.1940 -0.2433 0.081 Uiso calc R 1 1
C C16 0.1533(6) -0.1454(3) -0.3916(6) 0.0563(14) Uani d . 1 1
H H16 0.1191 -0.1821 -0.4493 0.068 Uiso calc R 1 1
H H1 0.253(6) 0.261(2) 0.026(4) 0.063(13) Uiso d . 1 1
H H2 0.655(5) 0.2220(18) -0.102(3) 0.034(11) Uiso d . 1 1
H H3 0.143(5) 0.130(2) -0.281(4) 0.043(13) Uiso d . 1 1
H H1O -0.062(6) 0.1494(18) -0.183(4) 0.057(17) Uiso d D 1 1
H H2O 0.381(6) 0.103(2) -0.326(5) 0.10(2) Uiso d D 1 1
H H3O 0.551(7) 0.308(2) 0.100(5) 0.09(2) Uiso d D 1 1

loop_
_atom_site_aniso_label
_atom_site_aniso_U_11
_atom_site_aniso_U_22
_atom_site_aniso_U_33
_atom_site_aniso_U_12
_atom_site_aniso_U_13
_atom_site_aniso_U_23
O1 0.0493(19) 0.058(3) 0.066(3) -0.0083(17) 0.0340(18) -0.018(2)
O2 0.066(2) 0.049(2) 0.061(2) -0.0050(17) 0.0443(19) -0.0087(19)
O3 0.0557(19) 0.056(2) 0.056(2) -0.0118(17) 0.0274(17) -0.0192(19)
O4 0.0591(19) 0.047(2) 0.057(2) -0.0028(16) 0.0317(17) -0.0046(18)
O5 0.083(2) 0.044(2) 0.057(2) -0.0052(17) 0.0399(18) -0.0075(18)
N1 0.061(2) 0.040(3) 0.046(3) -0.0037(19) 0.024(2) -0.007(2)
N2 0.054(2) 0.043(3) 0.045(3) 0.0026(18) 0.0246(19) -0.005(2)
C1 0.039(2) 0.039(3) 0.042(3) 0.005(2) 0.024(2) 0.002(2)
C2 0.046(3) 0.036(3) 0.038(3) -0.001(2) 0.020(2) -0.004(3)
C3 0.053(3) 0.032(3) 0.043(3) 0.006(2) 0.031(2) 0.001(2)
C4 0.046(3) 0.046(3) 0.049(3) -0.005(2) 0.030(2) -0.004(3)
C5 0.047(3) 0.034(3) 0.035(3) -0.008(2) 0.016(2) -0.004(2)
C6 0.049(3) 0.035(3) 0.040(3) -0.001(2) 0.024(2) -0.004(2)
C7 0.037(2) 0.049(4) 0.042(3) 0.004(2) 0.017(2) 0.005(3)
C8 0.054(3) 0.071(4) 0.036(3) 0.001(3) 0.014(2) -0.006(3)
C9 0.076(4) 0.083(5) 0.049(4) 0.003(3) 0.030(3) 0.025(4)
C10 0.081(4) 0.052(4) 0.069(4) -0.005(3) 0.030(3) 0.014(4)
C11 0.076(3) 0.045(4) 0.065(4) -0.008(3) 0.032(3) -0.001(3)
C12 0.051(3) 0.039(3) 0.048(3) 0.005(2) 0.025(2) -0.004(3)
C13 0.079(3) 0.048(4) 0.055(4) 0.005(3) 0.040(3) -0.003(3)
C14 0.088(4) 0.069(5) 0.058(4) 0.010(3) 0.045(3) 0.000(4)
C15 0.087(4) 0.055(4) 0.079(4) 0.008(3) 0.053(3) 0.020(4)
C16 0.056(3) 0.033(3) 0.079(4) 0.001(2) 0.030(3) -0.003(3)

loop_
_atom_type_symbol
_atom_type_description
_atom_type_scat_dispersion_real
_atom_type_scat_dispersion_imag
_atom_type_scat_source
C C 0.0033 0.0016 'International Tables Vol C Tables 4.2.6.8 and 6.1.1.4'
H H 0.0000 0.0000 'International Tables Vol C Tables 4.2.6.8 and 6.1.1.4'
N N 0.0061 0.0033 'International Tables Vol C Tables 4.2.6.8 and 6.1.1.4'
O O 0.0106 0.0060 'International Tables Vol C Tables 4.2.6.8 and 6.1.1.4'

loop_
_geom_angle_atom_site_label_1
_geom_angle_atom_site_label_2
_geom_angle_atom_site_label_3
_geom_angle
C1 O1 H1O 108(3)
C3 O2 H2O 107(3)
C5 O3 H3O 104(4)
C11 N1 C7 123.4(4)
C11 N1 H1N 118.3
C7 N1 H1N 118.3
C16 N2 C12 124.0(4)
C16 N2 H2N 118.0
C12 N2 H2N 118.0
O1 C1 C2 121.7(4)
O1 C1 C6 117.1(4)
C2 C1 C6 121.2(4)
C3 C2 C1 118.9(4)
C3 C2 H3 116(2)
C1 C2 H3 124(2)
C4 C3 C2 121.7(4)
C4 C3 O2 117.1(4)
C2 C3 O2 121.1(4)
C3 C4 C5 118.3(4)
C3 C4 H2 124(2)
C5 C4 H2 118(2)
O3 C5 C4 116.6(4)
O3 C5 C6 121.1(4)
C4 C5 C6 122.3(4)
C5 C6 C1 117.5(4)
C5 C6 H1 122(2)
C1 C6 H1 120(2)
O4 C7 N1 119.6(4)
O4 C7 C8 125.2(5)
N1 C7 C8 115.2(5)
C9 C8 C7 120.3(5)
C9 C8 H8 119.8
C7 C8 H8 119.8
C8 C9 C10 121.5(5)
C8 C9 H9 119.3
C10 C9 H9 119.3
C11 C10 C9 117.8(5)
C11 C10 H10 121.1
C9 C10 H10 121.1
C10 C11 N1 121.7(5)
C10 C11 H11 119.1
N1 C11 H11 119.1
O5 C12 N2 119.4(4)
O5 C12 C13 125.6(5)
N2 C12 C13 115.1(5)
C14 C13 C12 120.8(5)
C14 C13 H13 119.6
C12 C13 H13 119.6
C13 C14 C15 121.7(5)
C13 C14 H14 119.2
C15 C14 H14 119.2
C16 C15 C14 117.6(5)
C16 C15 H15 121.2
C14 C15 H15 121.2
C15 C16 N2 120.8(5)
C15 C16 H16 119.6
N2 C16 H16 119.6

loop_
_geom_bond_atom_site_label_1
_geom_bond_atom_site_label_2
_geom_bond_distance
O1 C1 1.369(4)
O1 H1O 0.811(19)
O2 C3 1.378(5)
O2 H2O 0.90(2)
O3 C5 1.372(5)
O3 H3O 0.84(2)
O4 C7 1.273(5)
O5 C12 1.273(5)
N1 C11 1.346(6)
N1 C7 1.353(6)
N1 H1N 0.9000
N2 C16 1.346(5)
N2 C12 1.349(5)
N2 H2N 0.9000
C1 C2 1.384(6)
C1 C6 1.392(6)
C2 C3 1.374(6)
C2 H3 0.90(4)
C3 C4 1.377(6)
C4 C5 1.374(5)
C4 H2 0.91(4)
C5 C6 1.389(5)
C6 H1 1.01(4)
C7 C8 1.421(6)
C8 C9 1.349(7)
C8 H8 0.9300
C9 C10 1.382(7)
C9 H9 0.9300
C10 C11 1.326(6)
C10 H10 0.9300
C11 H11 0.9300
C12 C13 1.401(6)
C13 C14 1.344(6)
C13 H13 0.9300
C14 C15 1.377(7)
C14 H14 0.9300
C15 C16 1.335(6)
C15 H15 0.9300
C16 H16 0.9300
